data_1564540
loop_
_publ_author_name
'Zhang, Hongyan'
'Ma, Huili'
'Huang, Wenbin'
'Gong, Wenqi'
'He, Zikai'
'Huang, Guangxi'
'Li, Bing Shi'
'Tang, Ben Zhong'

_publ_section_title
;
 Controllable room temperature phosphorescence, mechanoluminescence and
 polymorphism of a carbazole derivative.
;
_journal_issue 10
_journal_name_full 'Materials horizons'
_journal_page_first 2816
_journal_page_last 2822
_journal_paper_doi 10.1039/d1mh00956g
_journal_volume 8
_journal_year 2021
_chemical_absolute_configuration rmad
_chemical_formula_moiety 'C40 H53 N O2'
_chemical_formula_sum 'C40 H53 N O2'
_chemical_formula_weight 579.83
_space_group_crystal_system monoclinic
_space_group_IT_number 5
_space_group_name_Hall 'C 2y'
_space_group_name_H-M_alt 'C 1 2 1'
_atom_sites_solution_hydrogens mixed
_atom_sites_solution_primary dual
_audit_creation_date 2019-12-14
_audit_creation_method
;
Olex2 1.2-beta
(compiled 2018.05.29 svn.r3508 for OlexSys, GUI svn.r5506)
;
_audit_update_record
;
2019-12-15 deposited with the CCDC.	2021-08-09 downloaded from the CCDC.
;
_cell_angle_alpha 90
_cell_angle_beta 112.008(4)
_cell_angle_gamma 90
_cell_formula_units_Z 4
_cell_length_a 19.8231(7)
_cell_length_b 7.5996(2)
_cell_length_c 24.2836(8)
_cell_measurement_reflns_used 5911
_cell_measurement_temperature 150.00(10)
_cell_measurement_theta_max 73.5670
_cell_measurement_theta_min 4.8460
_cell_volume 3391.7(2)
_computing_cell_refinement 'CrysAlisPro 1.171.39.28b (Rigaku OD, 2015)'
_computing_data_collection 'CrysAlisPro 1.171.39.28b (Rigaku OD, 2015)'
_computing_data_reduction 'CrysAlisPro 1.171.39.28b (Rigaku OD, 2015)'
_computing_molecular_graphics 'Olex2 (Dolomanov et al., 2009)'
_computing_publication_material 'Olex2 (Dolomanov et al., 2009)'
_computing_structure_refinement 'XL (Sheldrick, 2008)'
_computing_structure_solution 'ShelXT (Sheldrick, 2015)'
_diffrn_ambient_environment N~2~
_diffrn_ambient_temperature 150.00(10)
_diffrn_detector 'CCD plate'
_diffrn_measured_fraction_theta_full 0.999
_diffrn_measured_fraction_theta_max 0.957
_diffrn_measurement_details
;
List of Runs (angles in degrees, time in seconds):

  # Type    Start    End  Width  t~exp~   \w     \q     \k     \f   Frames
#--------------------------------------------------------------------------
  1  \w    -23.00  17.00   0.50    1.07    --    0.00 -38.00   0.00   80
  2  \w    -19.00   6.00   0.50    1.07    --    0.00 -57.00-180.00   50
  3  \w    -89.00 -55.00   0.50    1.07    --    0.00 -19.00 150.00   68
  4  \w     32.00  87.00   0.50    1.07    --    0.00  19.00 -90.00  110
  5  \w    -83.00 -57.00   0.50    1.07    --    0.00 -38.00   0.00   52
  6  \w    -51.00 -24.00   0.50    1.07    --    0.00 -19.00 150.00   54
  7  \w     16.00  74.00   0.50    4.26    --   95.20 -45.00 120.00  116
  8  \w     74.00 181.00   0.50    4.26    --   95.20  61.00  60.00  214
  9  \w      7.00 106.00   0.50    4.26    --   95.20 -30.00 -90.00  198
 10  \w     41.00 115.00   0.50    4.26    --   95.20 -45.00 -90.00  148
 11  \w     89.00 114.00   0.50    4.26    --   95.20 -45.00 120.00   50
 12  \w     10.00  73.00   0.50    4.26    --   95.20 -30.00 150.00  126
 13  \w    145.00 170.00   0.50    4.26    --   95.20  30.00   0.00   50
 14  \w    134.00 182.00   0.50    4.26    --   95.20  30.00 -60.00   96
;
_diffrn_measurement_device 'four-circle diffractometer'
_diffrn_measurement_device_type 'XtaLAB AFC12 (RINC): Kappa dual home/near'
_diffrn_measurement_method '\w scans'
_diffrn_orient_matrix_type 'CrysAlisPro convention (1999,Acta A55,543-557)'
_diffrn_orient_matrix_UB_11 -0.0105950000
_diffrn_orient_matrix_UB_12 -0.1399246000
_diffrn_orient_matrix_UB_13 -0.0484629000
_diffrn_orient_matrix_UB_21 -0.0803310000
_diffrn_orient_matrix_UB_22 0.0552792000
_diffrn_orient_matrix_UB_23 -0.0305631000
_diffrn_orient_matrix_UB_31 0.0217412000
_diffrn_orient_matrix_UB_32 0.1357632000
_diffrn_orient_matrix_UB_33 -0.0373854000
_diffrn_radiation_monochromator graphite
_diffrn_radiation_probe x-ray
_diffrn_radiation_type CuK\a
_diffrn_radiation_wavelength 1.54184
_diffrn_reflns_av_R_equivalents 0.0311
_diffrn_reflns_av_unetI/netI 0.0402
_diffrn_reflns_Laue_measured_fraction_full 0.999
_diffrn_reflns_Laue_measured_fraction_max 0.957
_diffrn_reflns_limit_h_max 24
_diffrn_reflns_limit_h_min -22
_diffrn_reflns_limit_k_max 9
_diffrn_reflns_limit_k_min -6
_diffrn_reflns_limit_l_max 29
_diffrn_reflns_limit_l_min -30
_diffrn_reflns_number 8743
_diffrn_reflns_point_group_measured_fraction_full 0.781
_diffrn_reflns_point_group_measured_fraction_max 0.729
_diffrn_reflns_theta_full 67.684
_diffrn_reflns_theta_max 74.733
_diffrn_reflns_theta_min 3.927
_diffrn_source 'fine-focus sealed X-ray tube'
_diffrn_source_type 'Enhance (Cu) X-ray Source'
_exptl_absorpt_coefficient_mu 0.520
_exptl_absorpt_correction_T_max 1.00000
_exptl_absorpt_correction_T_min 0.66552
_exptl_absorpt_correction_type multi-scan
_exptl_absorpt_process_details
;
CrysAlisPro 1.171.39.28b (Rigaku Oxford Diffraction, 2015)
Empirical absorption correction using spherical harmonics,
 implemented in SCALE3 ABSPACK scaling algorithm.
;
_exptl_crystal_colour colourless
_exptl_crystal_colour_primary colourless
_exptl_crystal_density_diffrn 1.136
_exptl_crystal_description needle
_exptl_crystal_F_000 1264
_exptl_crystal_size_max 0.1
_exptl_crystal_size_mid 0.1
_exptl_crystal_size_min 0.1
_refine_diff_density_max 0.401
_refine_diff_density_min -0.617
_refine_diff_density_rms 0.062
_refine_ls_abs_structure_details
;
 Flack x determined using 1273 quotients [(I+)-(I-)]/[(I+)+(I-)]
 (Parsons, Flack and Wagner, Acta Cryst. B69 (2013) 249-259).
;
_refine_ls_abs_structure_Flack 0.2(2)
_refine_ls_extinction_method none
_refine_ls_goodness_of_fit_ref 1.085
_refine_ls_hydrogen_treatment constr
_refine_ls_matrix_type full
_refine_ls_number_parameters 388
_refine_ls_number_reflns 5093
_refine_ls_number_restraints 69
_refine_ls_restrained_S_all 1.089
_refine_ls_R_factor_all 0.0768
_refine_ls_R_factor_gt 0.0727
_refine_ls_shift/su_max 0.000
_refine_ls_shift/su_mean 0.000
_refine_ls_structure_factor_coef Fsqd
_refine_ls_weighting_details 'w=1/[\s^2^(Fo^2^)+(0.1483P)^2^+1.0968P] where P=(Fo^2^+2Fc^2^)/3'
_refine_ls_weighting_scheme calc
_refine_ls_wR_factor_gt 0.2107
_refine_ls_wR_factor_ref 0.2171
_reflns_Friedel_coverage 0.413
_reflns_Friedel_fraction_full 0.524
_reflns_Friedel_fraction_max 0.463
_reflns_number_gt 4594
_reflns_number_total 5093
_reflns_threshold_expression 'I > 2\s(I)'
_cod_data_source_file d1mh00956g2.cif
_cod_data_source_block 61
_cod_depositor_comments 'Adding full bibliography for 1564539--1564540.cif.'
_cod_database_code 1564540
_shelx_shelxl_version_number 2017/1
_shelx_space_group_comment
;
The symmetry employed for this shelxl refinement is uniquely defined
by the following loop, which should always be used as a source of
symmetry information in preference to the above space-group names.
They are only intended as comments.
;
_reflns_odcompleteness_completeness 99.91
_reflns_odcompleteness_iscentric 1
_reflns_odcompleteness_theta 66.97
_olex2_refinement_description
;
1. Fixed Uiso
 At 1.2 times of:
  All C(H) groups, All C(H,H) groups
 At 1.5 times of:
  All C(H,H,H) groups
2. Restrained distances
 C013-C1
 1.48 with sigma of 0.005
 C013-C1 = C1-C0AA
 1.48 with sigma of 0.003
 C1AA-C0AA = C0AA-C2
 1.5 with sigma of 0.002
 H2C-H2C_$1
 1.93 with sigma of 0.005
 H2A-H2C_$1
 1.93 with sigma of 0.005
3. Rigid bond restraints
 C1, C013
 with sigma for 1-2 distances of 0.005 and sigma for 1-3 distances of 0.01
 C1, C0AA, C1AA, C2
 with sigma for 1-2 distances of 0.01 and sigma for 1-3 distances of 0.01
4. Uiso/Uaniso restraints and constraints
C013 \\sim C1: within 1.7A with sigma of 0.02 and sigma for terminal atoms of
0.04
C1 \\sim C0AA \\sim C2 \\sim C1AA: within 1.7A with sigma of 0.04 and sigma for
terminal atoms of 0.08
Uanis(C013) \\sim Ueq, Uanis(C1) \\sim Ueq: with sigma of 0.04 and sigma for
terminal atoms of 0.08
Uanis(C1) \\sim Ueq, Uanis(C0AA) \\sim Ueq, Uanis(C2) \\sim Ueq, Uanis(C1AA)
\\sim Ueq: with sigma of 0.05 and sigma for terminal atoms of 0.1
5.a Riding coordinates:
 C1AA(H1AB,H1AC,H1AD), C2(H2A,H2B,H2C)
5.b Ternary CH refined with riding coordinates:
 C007(H007), C008(H008), C00B(H00C), C00D(H00F), C00P(H00S), C00W(H1AA),
 C0AA(H0AB)
5.c Secondary CH2 refined with riding coordinates:
 C00A(H00A,H00B), C00C(H00D,H00E), C00G(H00J,H00K), C00K(H00L,H00M), C00L(H00N,
 H00O), C00N(H00P,H00Q), C00R(H00W,H00X), C00Z(H4AA,H), C012(H01D,H01E),
 C013(H01F,H01G), C1(H1A,H1B)
5.d Me refined with riding coordinates:
 C00E(H00G,H00H,H00I), C00Q(H00T,H00U,H00V), C011(H01A,H01B,H01C)
5.e Aromatic/amide H refined with riding coordinates:
 C009(H009), C00O(H00R), C00S(H00Y), C00T(H00Z), C00U(H00), C00V(H0AA),
 C00X(H2AA), C00Y(H3AA), C010(H010)
;
_olex2_submission_special_instructions 'No special instructions were received'
_oxdiff_exptl_absorpt_empirical_details
;
Empirical correction (ABSPACK) includes:
- Absorption correction using spherical harmonics
- Frame scaling
;
_oxdiff_exptl_absorpt_empirical_full_max 1.482
_oxdiff_exptl_absorpt_empirical_full_min 0.572

loop_
_space_group_symop_operation_xyz
'x, y, z'
'-x, y, -z'
'x+1/2, y+1/2, z'
'-x+1/2, y+1/2, -z'

loop_
_atom_site_label
_atom_site_type_symbol
_atom_site_fract_x
_atom_site_fract_y
_atom_site_fract_z
_atom_site_U_iso_or_equiv
_atom_site_adp_type
_atom_site_occupancy
_atom_site_site_symmetry_order
_atom_site_calc_flag
_atom_site_refinement_flags_posn
_atom_site_refinement_flags_adp
_atom_site_refinement_flags_occupancy
_atom_site_disorder_assembly
_atom_site_disorder_group
O001 O -0.91106(14) -0.4302(4) -0.56351(13) 0.0610(7) Uani 1 1 d . . . . .
O002 O -0.91977(14) -0.6630(4) -0.62338(13) 0.0615(7) Uani 1 1 d . . . . .
N003 N -0.99910(17) -0.4311(6) -0.65370(16) 0.0591(8) Uani 1 1 d . . . . .
C004 C -0.8050(2) -0.6966(5) -0.42625(16) 0.0490(8) Uani 1 1 d . . . . .
C005 C -0.9403(2) -0.5206(6) -0.61360(18) 0.0567(9) Uani 1 1 d . . . . .
C006 C -0.7605(2) -0.5480(5) -0.38677(16) 0.0469(8) Uani 1 1 d . . . . .
C007 C -0.6888(2) -0.6223(5) -0.34050(16) 0.0486(8) Uani 1 1 d . . . . .
H007 H -0.659050 -0.658484 -0.362958 0.058 Uiso 1 1 calc R . . . .
C008 C -0.84643(19) -0.5036(5) -0.51699(17) 0.0522(8) Uani 1 1 d . . . . .
H008 H -0.814843 -0.557530 -0.535118 0.063 Uiso 1 1 calc R . . . .
C009 C -0.7907(2) -0.8655(6) -0.41302(18) 0.0544(9) Uani 1 1 d . . . . .
H009 H -0.818199 -0.948087 -0.440549 0.065 Uiso 1 1 calc R . . . .
C00A C -0.7421(2) -0.4125(5) -0.42697(16) 0.0513(8) Uani 1 1 d . . . . .
H00A H -0.718779 -0.311182 -0.403171 0.062 Uiso 1 1 calc R . . . .
H00B H -0.707672 -0.465190 -0.441829 0.062 Uiso 1 1 calc R . . . .
C00B C -0.7022(2) -0.7908(5) -0.31037(16) 0.0504(8) Uani 1 1 d . . . . .
H00C H -0.738368 -0.763465 -0.293020 0.061 Uiso 1 1 calc R . . . .
C00C C -0.8077(2) -0.3515(6) -0.47886(18) 0.0567(9) Uani 1 1 d . . . . .
H00D H -0.840798 -0.290720 -0.464340 0.068 Uiso 1 1 calc R . . . .
H00E H -0.792566 -0.269122 -0.502499 0.068 Uiso 1 1 calc R . . . .
C00D C -0.6336(2) -0.8507(5) -0.26116(16) 0.0535(9) Uani 1 1 d . . . . .
H00F H -0.599234 -0.878525 -0.280259 0.064 Uiso 1 1 calc R . . . .
C00E C -0.8068(2) -0.4565(5) -0.35613(19) 0.0575(9) Uani 1 1 d . . . . .
H00G H -0.779209 -0.363052 -0.331260 0.086 Uiso 1 1 calc R . . . .
H00H H -0.850147 -0.409181 -0.385773 0.086 Uiso 1 1 calc R . . . .
H00I H -0.819924 -0.540643 -0.332349 0.086 Uiso 1 1 calc R . . . .
C00F C -1.0254(2) -0.2590(7) -0.6472(2) 0.0686(12) Uani 1 1 d . . . . .
C00G C -0.8687(2) -0.6411(6) -0.48179(18) 0.0550(9) Uani 1 1 d . . . . .
H00J H -0.887761 -0.743427 -0.506642 0.066 Uiso 1 1 calc R . . . .
H00K H -0.907075 -0.593919 -0.470465 0.066 Uiso 1 1 calc R . . . .
C00H C -1.0437(2) -0.4991(7) -0.7096(2) 0.0651(11) Uani 1 1 d . . . . .
C00I C -0.5953(2) -0.7105(6) -0.21329(16) 0.0571(9) Uani 1 1 d . . . . .
C00J C -1.0981(2) -0.3726(9) -0.7372(2) 0.0779(16) Uani 1 1 d . . . . .
C00K C -0.6436(2) -0.4833(6) -0.29538(17) 0.0589(9) Uani 1 1 d . . . . .
H00L H -0.628116 -0.393659 -0.316521 0.071 Uiso 1 1 calc R . . . .
H00M H -0.674689 -0.427023 -0.277817 0.071 Uiso 1 1 calc R . . . .
C00L C -0.7335(2) -0.9326(5) -0.35702(17) 0.0551(9) Uani 1 1 d . . . . .
H00N H -0.694341 -0.984287 -0.366428 0.066 Uiso 1 1 calc R . . . .
H00O H -0.754291 -1.024759 -0.340669 0.066 Uiso 1 1 calc R . . . .
C00M C -1.0855(2) -0.2226(8) -0.6984(2) 0.0744(14) Uani 1 1 d . . . . .
C00N C -0.5766(2) -0.5563(6) -0.24558(18) 0.0627(10) Uani 1 1 d . . . . .
H00P H -0.554195 -0.463293 -0.217239 0.075 Uiso 1 1 calc R . . . .
H00Q H -0.541505 -0.595021 -0.262136 0.075 Uiso 1 1 calc R . . . .
C00O C -1.0001(3) -0.1380(7) -0.6010(3) 0.0771(13) Uani 1 1 d . . . . .
H00R H -0.959365 -0.160645 -0.566932 0.092 Uiso 1 1 calc R . . . .
C00P C -0.5309(3) -0.8224(7) -0.17025(18) 0.0662(11) Uani 1 1 d . . . . .
H00S H -0.496028 -0.838475 -0.189670 0.079 Uiso 1 1 calc R . . . .
C00Q C -0.6451(3) -0.6481(7) -0.18125(19) 0.0687(11) Uani 1 1 d . . . . .
H00T H -0.656404 -0.745896 -0.161199 0.103 Uiso 1 1 calc R . . . .
H00U H -0.620598 -0.558847 -0.152812 0.103 Uiso 1 1 calc R . . . .
H00V H -0.689238 -0.600791 -0.209817 0.103 Uiso 1 1 calc R . . . .
C00R C -0.6368(3) -1.0143(7) -0.2260(2) 0.0693(11) Uani 1 1 d . . . . .
H00W H -0.637893 -1.120185 -0.248647 0.083 Uiso 1 1 calc R . . . .
H00X H -0.679451 -1.012250 -0.215574 0.083 Uiso 1 1 calc R . . . .
C00S C -1.0399(2) -0.6571(9) -0.73549(19) 0.0733(13) Uani 1 1 d . . . . .
H00Y H -1.002874 -0.736935 -0.716644 0.088 Uiso 1 1 calc R . . . .
C00T C -1.0970(4) 0.0572(10) -0.6581(4) 0.106(2) Uani 1 1 d . . . . .
H00Z H -1.120372 0.165023 -0.661259 0.127 Uiso 1 1 calc R . . . .
C00U C -1.1219(3) -0.0612(11) -0.7039(3) 0.097(2) Uani 1 1 d . . . . .
H00 H -1.162098 -0.035053 -0.738018 0.116 Uiso 1 1 calc R . . . .
C00V C -1.0936(3) -0.6948(11) -0.7914(2) 0.0930(19) Uani 1 1 d . . . . .
H0AA H -1.092690 -0.801022 -0.810135 0.112 Uiso 1 1 calc R . . . .
C00W C -0.4882(3) -0.7536(9) -0.1078(2) 0.0814(15) Uani 1 1 d . . . . .
H1AA H -0.522604 -0.739745 -0.087794 0.098 Uiso 1 1 calc R . . . .
C00X C -1.1516(3) -0.4130(13) -0.7930(2) 0.097(2) Uani 1 1 d . . . . .
H2AA H -1.188384 -0.332774 -0.811934 0.117 Uiso 1 1 calc R . . . .
C00Y C -1.0388(3) 0.0186(8) -0.6083(3) 0.0955(19) Uani 1 1 d . . . . .
H3AA H -1.023969 0.100540 -0.577607 0.115 Uiso 1 1 calc R . . . .
C00Z C -0.5669(3) -1.0057(8) -0.1703(2) 0.0746(13) Uani 1 1 d . . . . .
H4AA H -0.533998 -1.099517 -0.170887 0.089 Uiso 1 1 calc R . . . .
H H -0.578146 -1.018656 -0.134922 0.089 Uiso 1 1 calc R . . . .
C010 C -1.1492(3) -0.5701(13) -0.8191(2) 0.099(2) Uani 1 1 d . . . . .
H010 H -1.184854 -0.596153 -0.855895 0.119 Uiso 1 1 calc R . . . .
C011 C -0.4532(4) -0.5765(11) -0.1071(3) 0.106(2) Uani 1 1 d . . . . .
H01A H -0.427311 -0.540603 -0.066722 0.158 Uiso 1 1 calc R . . . .
H01B H -0.419997 -0.585119 -0.127277 0.158 Uiso 1 1 calc R . . . .
H01C H -0.490205 -0.491384 -0.126761 0.158 Uiso 1 1 calc R . . . .
C012 C -0.4293(3) -0.8921(11) -0.0714(2) 0.0921(17) Uani 1 1 d . . . . .
H01D H -0.450889 -1.008289 -0.080454 0.111 Uiso 1 1 calc R . . . .
H01E H -0.389520 -0.887857 -0.085369 0.111 Uiso 1 1 calc R . . . .
C013 C -0.3983(4) -0.8713(12) -0.0055(3) 0.133(3) Uani 1 1 d D U . . .
H01F H -0.372746 -0.759717 0.003401 0.160 Uiso 1 1 calc R . . . .
H01G H -0.438682 -0.862609 0.007727 0.160 Uiso 1 1 calc R . . . .
C1 C -0.3480(5) -1.0085(10) 0.0310(4) 0.164(4) Uani 1 1 d D U . . .
H1A H -0.299739 -0.975160 0.033438 0.196 Uiso 1 1 calc R . . . .
H1B H -0.347969 -0.996726 0.070774 0.196 Uiso 1 1 calc R . . . .
C0AA C -0.3553(4) -1.1991(10) 0.0172(5) 0.195(5) Uani 1 1 d D U . . .
H0AB H -0.356005 -1.222115 -0.022747 0.234 Uiso 1 1 calc R . . . .
C1AA C -0.3035(8) -1.3199(19) 0.0621(5) 0.241(7) Uani 1 1 d D U . . .
H1AB H -0.256177 -1.300656 0.060912 0.361 Uiso 1 1 d R . . . .
H1AC H -0.317637 -1.440136 0.052062 0.361 Uiso 1 1 d R . . . .
H1AD H -0.302097 -1.295276 0.101242 0.361 Uiso 1 1 d R . . . .
C2 C -0.42487(17) -1.257(2) 0.0227(2) 0.210(5) Uani 1 1 d D U . . .
H2A H -0.440169 -1.176336 0.046025 0.315 Uiso 1 1 d DR . . . .
H2B H -0.415839 -1.370476 0.041755 0.315 Uiso 1 1 d R . . . .
H2C H -0.462369 -1.268106 -0.016085 0.315 Uiso 1 1 d DR . . . .

loop_
_atom_site_aniso_label
_atom_site_aniso_U_11
_atom_site_aniso_U_22
_atom_site_aniso_U_33
_atom_site_aniso_U_23
_atom_site_aniso_U_13
_atom_site_aniso_U_12
O001 0.0553(14) 0.0478(15) 0.0815(17) 0.0043(14) 0.0274(13) 0.0105(13)
O002 0.0533(14) 0.0533(17) 0.0739(16) 0.0019(13) 0.0194(12) 0.0071(13)
N003 0.0463(15) 0.060(2) 0.078(2) 0.0157(17) 0.0301(14) 0.0094(15)
C004 0.0579(19) 0.0390(18) 0.0622(19) -0.0083(15) 0.0362(16) -0.0086(15)
C005 0.0458(17) 0.052(2) 0.077(2) 0.0107(19) 0.0294(17) 0.0065(17)
C006 0.0577(18) 0.0340(17) 0.0611(18) -0.0069(14) 0.0362(16) -0.0048(14)
C007 0.0618(19) 0.0378(18) 0.0588(18) -0.0089(14) 0.0371(16) -0.0070(15)
C008 0.0513(18) 0.0416(19) 0.069(2) 0.0020(17) 0.0288(16) 0.0053(16)
C009 0.067(2) 0.0396(18) 0.067(2) -0.0098(16) 0.0367(18) -0.0092(16)
C00A 0.060(2) 0.0376(18) 0.066(2) -0.0056(16) 0.0354(17) -0.0082(16)
C00B 0.066(2) 0.0398(18) 0.0596(18) -0.0063(15) 0.0402(17) -0.0062(16)
C00C 0.066(2) 0.0394(19) 0.076(2) -0.0025(17) 0.0398(19) -0.0035(17)
C00D 0.068(2) 0.047(2) 0.0602(19) -0.0056(16) 0.0399(18) 0.0012(17)
C00E 0.070(2) 0.043(2) 0.077(2) -0.0127(17) 0.0475(19) -0.0028(17)
C00F 0.0491(19) 0.070(3) 0.102(3) 0.034(3) 0.047(2) 0.017(2)
C00G 0.0554(19) 0.0434(19) 0.072(2) -0.0051(17) 0.0305(17) -0.0077(16)
C00H 0.053(2) 0.076(3) 0.077(2) 0.023(2) 0.0364(19) 0.006(2)
C00I 0.068(2) 0.058(2) 0.0570(19) -0.0058(17) 0.0369(18) -0.0019(19)
C00J 0.0441(19) 0.124(5) 0.076(3) 0.048(3) 0.0344(19) 0.016(2)
C00K 0.070(2) 0.047(2) 0.066(2) -0.0095(17) 0.0326(19) -0.0129(18)
C00L 0.072(2) 0.0358(17) 0.068(2) -0.0071(16) 0.0386(18) -0.0046(17)
C00M 0.057(2) 0.088(4) 0.096(3) 0.040(3) 0.050(2) 0.021(2)
C00N 0.070(2) 0.061(3) 0.063(2) -0.0090(18) 0.0319(19) -0.015(2)
C00O 0.062(2) 0.056(3) 0.126(4) 0.014(3) 0.049(3) 0.013(2)
C00P 0.071(3) 0.076(3) 0.064(2) 0.000(2) 0.040(2) 0.004(2)
C00Q 0.080(3) 0.074(3) 0.069(2) -0.014(2) 0.046(2) -0.002(2)
C00R 0.088(3) 0.053(2) 0.078(3) 0.005(2) 0.043(2) 0.001(2)
C00S 0.057(2) 0.099(4) 0.062(2) 0.017(2) 0.0202(18) -0.004(2)
C00T 0.100(4) 0.084(4) 0.168(6) 0.048(5) 0.090(5) 0.042(4)
C00U 0.070(3) 0.118(5) 0.124(4) 0.066(4) 0.062(3) 0.045(3)
C00V 0.073(3) 0.143(6) 0.064(2) 0.015(3) 0.027(2) -0.011(3)
C00W 0.079(3) 0.107(4) 0.066(2) -0.008(3) 0.037(2) 0.000(3)
C00X 0.065(3) 0.156(7) 0.083(3) 0.044(4) 0.040(3) 0.026(4)
C00Y 0.079(3) 0.065(3) 0.167(6) 0.026(4) 0.075(4) 0.024(3)
C00Z 0.090(3) 0.074(3) 0.067(2) 0.010(2) 0.038(2) 0.004(3)
C010 0.064(3) 0.168(7) 0.062(3) 0.030(4) 0.021(2) -0.004(4)
C011 0.108(4) 0.107(5) 0.082(3) -0.009(3) 0.013(3) -0.018(4)
C012 0.090(3) 0.116(5) 0.078(3) 0.003(3) 0.040(3) 0.006(3)
C013 0.104(5) 0.203(9) 0.079(3) -0.007(5) 0.018(3) 0.026(5)
C1 0.154(7) 0.211(9) 0.096(5) 0.021(6) 0.013(5) -0.003(7)
C0AA 0.188(10) 0.236(12) 0.175(8) 0.016(9) 0.083(8) 0.118(9)
C1AA 0.221(11) 0.237(14) 0.169(9) 0.062(11) -0.036(9) -0.002(11)
C2 0.258(11) 0.163(11) 0.234(13) -0.004(11) 0.121(11) 0.039(10)

loop_
_atom_type_symbol
_atom_type_description
_atom_type_scat_dispersion_real
_atom_type_scat_dispersion_imag
_atom_type_scat_source
C C 0.0181 0.0091 'International Tables Vol C Tables 4.2.6.8 and 6.1.1.4'
H H 0.0000 0.0000 'International Tables Vol C Tables 4.2.6.8 and 6.1.1.4'
N N 0.0311 0.0180 'International Tables Vol C Tables 4.2.6.8 and 6.1.1.4'
O O 0.0492 0.0322 'International Tables Vol C Tables 4.2.6.8 and 6.1.1.4'

loop_
_geom_angle_atom_site_label_1
_geom_angle_atom_site_label_2
_geom_angle_atom_site_label_3
_geom_angle
_geom_angle_site_symmetry_1
_geom_angle_site_symmetry_3
_geom_angle_publ_flag
C005 O001 C008 117.7(3) . . ?
C005 N003 C00F 127.8(4) . . ?
C005 N003 C00H 123.7(4) . . ?
C00H N003 C00F 108.5(4) . . ?
C009 C004 C006 122.8(4) . . ?
C009 C004 C00G 120.9(3) . . ?
C00G C004 C006 116.3(3) . . ?
O001 C005 N003 110.7(4) . . ?
O002 C005 O001 125.4(4) . . ?
O002 C005 N003 123.9(4) . . ?
C004 C006 C007 110.0(3) . . ?
C004 C006 C00A 108.1(3) . . ?
C004 C006 C00E 109.0(3) . . ?
C007 C006 C00A 109.3(3) . . ?
C00E C006 C007 111.3(3) . . ?
C00E C006 C00A 109.0(3) . . ?
C006 C007 H007 106.1 . . ?
C00B C007 C006 111.7(3) . . ?
C00B C007 H007 106.1 . . ?
C00K C007 C006 113.3(3) . . ?
C00K C007 H007 106.1 . . ?
C00K C007 C00B 112.8(3) . . ?
O001 C008 H008 109.5 . . ?
O001 C008 C00C 106.3(3) . . ?
O001 C008 C00G 110.0(3) . . ?
C00C C008 H008 109.5 . . ?
C00C C008 C00G 111.9(3) . . ?
C00G C008 H008 109.5 . . ?
C004 C009 H009 117.6 . . ?
C004 C009 C00L 124.7(4) . . ?
C00L C009 H009 117.6 . . ?
C006 C00A H00A 108.9 . . ?
C006 C00A H00B 108.9 . . ?
H00A C00A H00B 107.7 . . ?
C00C C00A C006 113.5(3) . . ?
C00C C00A H00A 108.9 . . ?
C00C C00A H00B 108.9 . . ?
C007 C00B H00C 108.2 . . ?
C00D C00B C007 111.2(3) . . ?
C00D C00B H00C 108.2 . . ?
C00D C00B C00L 111.9(3) . . ?
C00L C00B C007 109.2(3) . . ?
C00L C00B H00C 108.2 . . ?
C008 C00C C00A 111.2(3) . . ?
C008 C00C H00D 109.4 . . ?
C008 C00C H00E 109.4 . . ?
C00A C00C H00D 109.4 . . ?
C00A C00C H00E 109.4 . . ?
H00D C00C H00E 108.0 . . ?
C00B C00D H00F 105.7 . . ?
C00B C00D C00I 115.5(3) . . ?
C00B C00D C00R 118.5(4) . . ?
C00I C00D H00F 105.7 . . ?
C00R C00D H00F 105.7 . . ?
C00R C00D C00I 104.6(3) . . ?
C006 C00E H00G 109.5 . . ?
C006 C00E H00H 109.5 . . ?
C006 C00E H00I 109.5 . . ?
H00G C00E H00H 109.5 . . ?
H00G C00E H00I 109.5 . . ?
H00H C00E H00I 109.5 . . ?
C00M C00F N003 107.9(5) . . ?
C00M C00F C00O 121.3(5) . . ?
C00O C00F N003 130.8(4) . . ?
C004 C00G H00J 109.3 . . ?
C004 C00G H00K 109.3 . . ?
C008 C00G C004 111.7(3) . . ?
C008 C00G H00J 109.3 . . ?
C008 C00G H00K 109.3 . . ?
H00J C00G H00K 107.9 . . ?
N003 C00H C00J 107.4(5) . . ?
C00S C00H N003 129.8(4) . . ?
C00S C00H C00J 122.8(5) . . ?
C00D C00I C00P 100.1(3) . . ?
C00N C00I C00D 106.7(3) . . ?
C00N C00I C00P 117.7(3) . . ?
C00N C00I C00Q 110.3(4) . . ?
C00Q C00I C00D 111.3(3) . . ?
C00Q C00I C00P 110.2(3) . . ?
C00H C00J C00M 108.3(4) . . ?
C00X C00J C00H 118.3(7) . . ?
C00X C00J C00M 133.4(6) . . ?
C007 C00K H00L 108.6 . . ?
C007 C00K H00M 108.6 . . ?
H00L C00K H00M 107.6 . . ?
C00N C00K C007 114.5(4) . . ?
C00N C00K H00L 108.6 . . ?
C00N C00K H00M 108.6 . . ?
C009 C00L C00B 113.2(3) . . ?
C009 C00L H00N 108.9 . . ?
C009 C00L H00O 108.9 . . ?
C00B C00L H00N 108.9 . . ?
C00B C00L H00O 108.9 . . ?
H00N C00L H00O 107.7 . . ?
C00F C00M C00J 108.0(4) . . ?
C00F C00M C00U 119.8(6) . . ?
C00U C00M C00J 132.2(5) . . ?
C00I C00N H00P 109.2 . . ?
C00I C00N H00Q 109.2 . . ?
C00K C00N C00I 112.2(3) . . ?
C00K C00N H00P 109.2 . . ?
C00K C00N H00Q 109.2 . . ?
H00P C00N H00Q 107.9 . . ?
C00F C00O H00R 121.7 . . ?
C00Y C00O C00F 116.6(6) . . ?
C00Y C00O H00R 121.7 . . ?
C00I C00P H00S 107.0 . . ?
C00I C00P C00Z 103.1(4) . . ?
C00W C00P C00I 119.2(4) . . ?
C00W C00P H00S 107.0 . . ?
C00W C00P C00Z 112.9(4) . . ?
C00Z C00P H00S 107.0 . . ?
C00I C00Q H00T 109.5 . . ?
C00I C00Q H00U 109.5 . . ?
C00I C00Q H00V 109.5 . . ?
H00T C00Q H00U 109.5 . . ?
H00T C00Q H00V 109.5 . . ?
H00U C00Q H00V 109.5 . . ?
C00D C00R H00W 110.9 . . ?
C00D C00R H00X 110.9 . . ?
C00D C00R C00Z 104.3(4) . . ?
H00W C00R H00X 108.9 . . ?
C00Z C00R H00W 110.9 . . ?
C00Z C00R H00X 110.9 . . ?
C00H C00S H00Y 121.0 . . ?
C00H C00S C00V 118.1(5) . . ?
C00V C00S H00Y 121.0 . . ?
C00U C00T H00Z 119.7 . . ?
C00Y C00T H00Z 119.7 . . ?
C00Y C00T C00U 120.6(6) . . ?
C00M C00U H00 120.7 . . ?
C00T C00U C00M 118.7(6) . . ?
C00T C00U H00 120.7 . . ?
C00S C00V H0AA 120.2 . . ?
C00S C00V C010 119.6(7) . . ?
C010 C00V H0AA 120.2 . . ?
C00P C00W H1AA 107.4 . . ?
C00P C00W C012 110.4(5) . . ?
C011 C00W C00P 113.5(5) . . ?
C011 C00W H1AA 107.4 . . ?
C011 C00W C012 110.4(5) . . ?
C012 C00W H1AA 107.4 . . ?
C00J C00X H2AA 120.2 . . ?
C010 C00X C00J 119.7(6) . . ?
C010 C00X H2AA 120.2 . . ?
C00O C00Y H3AA 118.5 . . ?
C00T C00Y C00O 122.9(7) . . ?
C00T C00Y H3AA 118.5 . . ?
C00P C00Z H4AA 110.2 . . ?
C00P C00Z H 110.2 . . ?
C00R C00Z C00P 107.4(4) . . ?
C00R C00Z H4AA 110.2 . . ?
C00R C00Z H 110.2 . . ?
H4AA C00Z H 108.5 . . ?
C00V C010 H010 119.3 . . ?
C00X C010 C00V 121.5(6) . . ?
C00X C010 H010 119.3 . . ?
C00W C011 H01A 109.5 . . ?
C00W C011 H01B 109.5 . . ?
C00W C011 H01C 109.5 . . ?
H01A C011 H01B 109.5 . . ?
H01A C011 H01C 109.5 . . ?
H01B C011 H01C 109.5 . . ?
C00W C012 H01D 108.1 . . ?
C00W C012 H01E 108.1 . . ?
H01D C012 H01E 107.3 . . ?
C013 C012 C00W 117.0(6) . . ?
C013 C012 H01D 108.1 . . ?
C013 C012 H01E 108.1 . . ?
C012 C013 H01F 107.6 . . ?
C012 C013 H01G 107.6 . . ?
H01F C013 H01G 107.1 . . ?
C1 C013 C012 118.7(7) . . ?
C1 C013 H01F 107.6 . . ?
C1 C013 H01G 107.6 . . ?
C013 C1 H1A 106.2 . . ?
C013 C1 H1B 106.2 . . ?
H1A C1 H1B 106.4 . . ?
C0AA C1 C013 124.4(8) . . ?
C0AA C1 H1A 106.2 . . ?
C0AA C1 H1B 106.2 . . ?
C1 C0AA H0AB 111.2 . . ?
C1 C0AA C1AA 116.9(10) . . ?
C1 C0AA C2 106.4(10) . . ?
C1AA C0AA H0AB 111.2 . . ?
C1AA C0AA C2 99.0(8) . . ?
C2 C0AA H0AB 111.2 . . ?
C0AA C1AA H1AB 107.2 . . ?
C0AA C1AA H1AC 110.1 . . ?
C0AA C1AA H1AD 111.0 . . ?
H1AB C1AA H1AC 109.5 . . ?
H1AB C1AA H1AD 109.5 . . ?
H1AC C1AA H1AD 109.5 . . ?
C0AA C2 H2A 111.5 . . ?
C0AA C2 H2B 107.2 . . ?
C0AA C2 H2C 109.7 . . ?
H2A C2 H2B 109.5 . . ?
H2A C2 H2C 109.5 . . ?
H2B C2 H2C 109.5 . . ?

loop_
_geom_bond_atom_site_label_1
_geom_bond_atom_site_label_2
_geom_bond_distance
_geom_bond_site_symmetry_2
_geom_bond_publ_flag
O001 C005 1.327(5) . ?
O001 C008 1.464(4) . ?
O002 C005 1.210(5) . ?
N003 C005 1.386(5) . ?
N003 C00F 1.439(6) . ?
N003 C00H 1.410(6) . ?
C004 C006 1.529(5) . ?
C004 C009 1.328(6) . ?
C004 C00G 1.522(6) . ?
C006 C007 1.551(5) . ?
C006 C00A 1.553(5) . ?
C006 C00E 1.547(5) . ?
C007 H007 0.9800 . ?
C007 C00B 1.546(5) . ?
C007 C00K 1.543(5) . ?
C008 H008 0.9800 . ?
C008 C00C 1.500(6) . ?
C008 C00G 1.516(5) . ?
C009 H009 0.9300 . ?
C009 C00L 1.496(6) . ?
C00A H00A 0.9700 . ?
C00A H00B 0.9700 . ?
C00A C00C 1.505(6) . ?
C00B H00C 0.9800 . ?
C00B C00D 1.506(6) . ?
C00B C00L 1.518(5) . ?
C00C H00D 0.9700 . ?
C00C H00E 0.9700 . ?
C00D H00F 0.9800 . ?
C00D C00I 1.550(5) . ?
C00D C00R 1.523(6) . ?
C00E H00G 0.9600 . ?
C00E H00H 0.9600 . ?
C00E H00I 0.9600 . ?
C00F C00M 1.389(7) . ?
C00F C00O 1.391(8) . ?
C00G H00J 0.9700 . ?
C00G H00K 0.9700 . ?
C00H C00J 1.412(7) . ?
C00H C00S 1.370(8) . ?
C00I C00N 1.531(6) . ?
C00I C00P 1.563(6) . ?
C00I C00Q 1.543(5) . ?
C00J C00M 1.440(9) . ?
C00J C00X 1.407(8) . ?
C00K H00L 0.9700 . ?
C00K H00M 0.9700 . ?
C00K C00N 1.527(6) . ?
C00L H00N 0.9700 . ?
C00L H00O 0.9700 . ?
C00M C00U 1.404(8) . ?
C00N H00P 0.9700 . ?
C00N H00Q 0.9700 . ?
C00O H00R 0.9300 . ?
C00O C00Y 1.390(7) . ?
C00P H00S 0.9800 . ?
C00P C00W 1.525(7) . ?
C00P C00Z 1.565(8) . ?
C00Q H00T 0.9600 . ?
C00Q H00U 0.9600 . ?
C00Q H00V 0.9600 . ?
C00R H00W 0.9700 . ?
C00R H00X 0.9700 . ?
C00R C00Z 1.533(7) . ?
C00S H00Y 0.9300 . ?
C00S C00V 1.406(7) . ?
C00T H00Z 0.9300 . ?
C00T C00U 1.371(10) . ?
C00T C00Y 1.356(9) . ?
C00U H00 0.9300 . ?
C00V H0AA 0.9300 . ?
C00V C010 1.418(10) . ?
C00W H1AA 0.9800 . ?
C00W C011 1.511(10) . ?
C00W C012 1.574(9) . ?
C00X H2AA 0.9300 . ?
C00X C010 1.360(11) . ?
C00Y H3AA 0.9300 . ?
C00Z H4AA 0.9700 . ?
C00Z H 0.9700 . ?
C010 H010 0.9300 . ?
C011 H01A 0.9600 . ?
C011 H01B 0.9600 . ?
C011 H01C 0.9600 . ?
C012 H01D 0.9700 . ?
C012 H01E 0.9700 . ?
C012 C013 1.491(8) . ?
C013 H01F 0.9700 . ?
C013 H01G 0.9700 . ?
C013 C1 1.485(3) . ?
C1 H1A 0.9700 . ?
C1 H1B 0.9700 . ?
C1 C0AA 1.482(4) . ?
C0AA H0AB 0.9800 . ?
C0AA C1AA 1.498(2) . ?
C0AA C2 1.502(2) . ?
C1AA H1AB 0.9599 . ?
C1AA H1AC 0.9600 . ?
C1AA H1AD 0.9600 . ?
C2 H2A 0.9599 . ?
C2 H2B 0.9601 . ?
C2 H2C 0.9600 . ?
